data_7017818
loop_
_publ_author_name
'Kizas, Christos M.'
'Manos, Manolis J.'
'Nastopoulos, Vassilios'
'Boudalis, Athanassios K.'
'Sanakis, Yiannis'
'Tasiopoulos, Anastasios J.'

_publ_section_title
;
 Pentanuclear complexes with unusual structural topologies from the
 initial use of two aliphatic amino-alcohol ligands in Fe chemistry.
;
_journal_issue 5
_journal_name_full 'Dalton transactions (Cambridge, England : 2003)'
_journal_page_first 1544
_journal_page_last 1552
_journal_paper_doi 10.1039/c1dt11487e
_journal_volume 41
_journal_year 2012
_chemical_formula_moiety '(C73 H83 Fe5 N4 O20), 1.3(C2 H3 N), (H2 O)'
_chemical_formula_sum 'C75.6 H88.9 Fe5 N5.3 O21'
_chemical_formula_weight 1687.07
_space_group_IT_number 14
_symmetry_cell_setting monoclinic
_symmetry_space_group_name_Hall '-P 2ybc'
_symmetry_space_group_name_H-M 'P 1 21/c 1'
_atom_sites_solution_hydrogens geom
_atom_sites_solution_primary direct
_atom_sites_solution_secondary difmap
_audit_creation_method SHELXL-97
_cell_angle_alpha 90.00
_cell_angle_beta 111.120(2)
_cell_angle_gamma 90.00
_cell_formula_units_Z 4
_cell_length_a 24.0638(5)
_cell_length_b 14.2734(2)
_cell_length_c 25.8406(6)
_cell_measurement_reflns_used 16638
_cell_measurement_temperature 100(2)
_cell_measurement_theta_max 30.3952
_cell_measurement_theta_min 3.1880
_cell_volume 8279.3(3)
_computing_cell_refinement 'CrysAlis RED (Oxford Diffraction, 2008)'
_computing_data_collection 'CrysAlis CCD (Oxford Diffraction, 2008)'
_computing_data_reduction 'CrysAlis RED (Oxford Diffraction, 2008)'
_computing_molecular_graphics
;
PLATON (Spek, 2008), ORTEP-3 (Farrugia, 1997)
;
_computing_publication_material 'WINGX (Farrugia, 1999)'
_computing_structure_refinement 'SHELXL-97 (Sheldrick, 1997)'
_computing_structure_solution 'SIR92 (Altomare et al., 1994)'
_diffrn_ambient_temperature 100(2)
_diffrn_detector_area_resol_mean 16.0288
_diffrn_measured_fraction_theta_full 0.992
_diffrn_measured_fraction_theta_max 0.992
_diffrn_measurement_device_type 'Oxford Diffraction Xcalibur-3 with Sapphire CCD'
_diffrn_measurement_method '\w scans'
_diffrn_radiation_monochromator graphite
_diffrn_radiation_source 'Enhance (Mo) X-ray source'
_diffrn_radiation_type MoK\a
_diffrn_radiation_wavelength 0.71073
_diffrn_reflns_av_R_equivalents 0.0514
_diffrn_reflns_av_sigmaI/netI 0.1128
_diffrn_reflns_limit_h_max 29
_diffrn_reflns_limit_h_min -29
_diffrn_reflns_limit_k_max 17
_diffrn_reflns_limit_k_min -11
_diffrn_reflns_limit_l_max 31
_diffrn_reflns_limit_l_min -31
_diffrn_reflns_number 56769
_diffrn_reflns_theta_full 26.00
_diffrn_reflns_theta_max 26.00
_diffrn_reflns_theta_min 3.20
_exptl_absorpt_coefficient_mu 0.926
_exptl_absorpt_correction_T_max 0.910
_exptl_absorpt_correction_T_min 0.756
_exptl_absorpt_correction_type multi-scan
_exptl_absorpt_process_details 'Empirical absorption correction (CrysAlis RED, Oxford Diffraction)'
_exptl_crystal_colour 'dark grey-purple'
_exptl_crystal_density_diffrn 1.353
_exptl_crystal_density_method 'not measured'
_exptl_crystal_description prism
_exptl_crystal_F_000 3510
_exptl_crystal_size_max 0.28
_exptl_crystal_size_mid 0.19
_exptl_crystal_size_min 0.10
_refine_diff_density_max 1.053
_refine_diff_density_min -0.551
_refine_diff_density_rms 0.083
_refine_ls_extinction_method none
_refine_ls_goodness_of_fit_ref 0.948
_refine_ls_hydrogen_treatment mixed
_refine_ls_matrix_type full
_refine_ls_number_parameters 1007
_refine_ls_number_reflns 16146
_refine_ls_number_restraints 106
_refine_ls_restrained_S_all 0.973
_refine_ls_R_factor_all 0.1113
_refine_ls_R_factor_gt 0.0538
_refine_ls_shift/su_max 0.001
_refine_ls_shift/su_mean 0.000
_refine_ls_structure_factor_coef Fsqd
_refine_ls_weighting_details 'calc w=1/[\s^2^(Fo^2^)+(0.0692P)^2^] where P=(Fo^2^+2Fc^2^)/3'
_refine_ls_weighting_scheme calc
_refine_ls_wR_factor_gt 0.1300
_refine_ls_wR_factor_ref 0.1390
_reflns_number_gt 8037
_reflns_number_total 16146
_reflns_threshold_expression >2\s(I)
_cod_data_source_file c1dt11487e.txt
_cod_data_source_block ck11
_cod_original_formula_sum 'C75.60 H88.90 Fe5 N5.30 O21'
_cod_database_code 7017818

loop_
_symmetry_equiv_pos_as_xyz
'x, y, z'
'-x, y+1/2, -z+1/2'
'-x, -y, -z'
'x, -y-1/2, z-1/2'

loop_
_atom_site_label
_atom_site_type_symbol
_atom_site_fract_x
_atom_site_fract_y
_atom_site_fract_z
_atom_site_U_iso_or_equiv
_atom_site_adp_type
_atom_site_occupancy
_atom_site_symmetry_multiplicity
_atom_site_calc_flag
_atom_site_refinement_flags
N1 N 0.68432(19) -0.1796(3) 0.44413(19) 0.0563(12) Uani 1 1 d D
H1N H 0.7135(18) -0.1858(18) 0.4762(12) 0.084 Uiso 1 1 d D
N2 N 0.70500(18) 0.4658(3) 0.33003(17) 0.0421(10) Uani 1 1 d D
H2N H 0.7328(17) 0.497(3) 0.3553(16) 0.063 Uiso 1 1 d D
N3 N 0.78575(16) -0.0052(3) 0.23177(16) 0.0356(9) Uani 1 1 d D
H3N H 0.8177(13) 0.025(3) 0.2394(19) 0.053 Uiso 1 1 d D
N4 N 0.88476(16) 0.2317(3) 0.40530(16) 0.0407(10) Uani 1 1 d D
H4N H 0.868(2) 0.227(3) 0.4299(16) 0.061 Uiso 1 1 d D
O1 O 0.78935(13) -0.0738(2) 0.47122(12) 0.0395(8) Uani 1 1 d .
O2 O 0.78986(13) 0.0833(2) 0.47769(12) 0.0398(8) Uani 1 1 d .
O3 O 0.68846(14) 0.1961(2) 0.45470(12) 0.0450(8) Uani 1 1 d .
O4 O 0.67232(15) 0.3343(2) 0.41075(14) 0.0486(9) Uani 1 1 d .
O5 O 0.64234(12) 0.1432(2) 0.33751(13) 0.0397(8) Uani 1 1 d .
O6 O 0.65547(13) 0.2812(2) 0.30170(12) 0.0402(8) Uani 1 1 d .
O7 O 0.79032(15) 0.3802(2) 0.43443(14) 0.0531(9) Uani 1 1 d .
O8 O 0.76938(17) 0.5289(3) 0.44565(15) 0.0599(10) Uani 1 1 d .
O9 O 0.81983(13) -0.11540(19) 0.33587(12) 0.0349(7) Uani 1 1 d .
O10 O 0.77115(13) -0.19311(19) 0.38223(13) 0.0382(8) Uani 1 1 d .
O11 O 0.65262(13) -0.1299(2) 0.32482(13) 0.0392(8) Uani 1 1 d .
O12 O 0.69709(13) -0.0820(2) 0.26623(12) 0.0384(8) Uani 1 1 d .
O13 O 0.85425(13) 0.23843(19) 0.28308(13) 0.0389(8) Uani 1 1 d .
O14 O 0.89464(13) 0.1164(2) 0.25452(13) 0.0403(8) Uani 1 1 d .
O15 O 0.67347(13) 0.0035(2) 0.42091(12) 0.0396(8) Uani 1 1 d .
O16 O 0.77764(13) 0.3339(2) 0.32110(13) 0.0386(8) Uani 1 1 d .
O17 O 0.74325(12) 0.13019(19) 0.27505(12) 0.0324(7) Uani 1 1 d .
O18 O 0.84292(12) 0.07657(18) 0.34789(12) 0.0310(7) Uani 1 1 d .
O19 O 0.74157(12) 0.01220(18) 0.36606(11) 0.0330(7) Uani 1 1 d .
O20 O 0.76153(12) 0.20715(19) 0.38224(12) 0.0351(7) Uani 1 1 d .
Fe1 Fe 0.71841(3) -0.09262(4) 0.39685(3) 0.03525(18) Uani 1 1 d .
Fe2 Fe 0.71895(3) 0.11508(4) 0.40421(3) 0.03588(18) Uani 1 1 d .
Fe3 Fe 0.72697(3) 0.32816(5) 0.36734(3) 0.03867(19) Uani 1 1 d .
Fe4 Fe 0.77001(3) 0.00120(4) 0.30877(3) 0.03117(16) Uani 1 1 d .
Fe5 Fe 0.80798(3) 0.20496(4) 0.33132(3) 0.03296(17) Uani 1 1 d .
C1 C 0.8112(2) 0.0026(4) 0.49422(19) 0.0378(11) Uani 1 1 d .
C2 C 0.8660(2) -0.0030(4) 0.54399(19) 0.0386(12) Uani 1 1 d .
C3 C 0.8879(2) -0.0901(4) 0.5670(2) 0.0463(13) Uani 1 1 d .
H3 H 0.8676 -0.1443 0.5509 0.056 Uiso 1 1 calc R
C4 C 0.9391(2) -0.0967(4) 0.6133(2) 0.0538(15) Uani 1 1 d .
H4 H 0.9528 -0.1550 0.6287 0.065 Uiso 1 1 calc R
C5 C 0.9700(2) -0.0172(4) 0.6365(2) 0.0550(15) Uani 1 1 d .
H5 H 1.0049 -0.0220 0.6674 0.066 Uiso 1 1 calc R
C6 C 0.9494(2) 0.0707(4) 0.6143(2) 0.0569(15) Uani 1 1 d .
H6 H 0.9707 0.1243 0.6302 0.068 Uiso 1 1 calc R
C7 C 0.8971(2) 0.0780(4) 0.5681(2) 0.0477(13) Uani 1 1 d .
H7 H 0.8829 0.1365 0.5534 0.057 Uiso 1 1 calc R
C8 C 0.6682(2) 0.2787(4) 0.4464(2) 0.0461(13) Uani 1 1 d .
C9 C 0.6368(2) 0.3140(4) 0.4841(2) 0.0476(13) Uani 1 1 d .
C10 C 0.6223(2) 0.2543(4) 0.5187(2) 0.0595(15) Uani 1 1 d .
H10 H 0.6325 0.1913 0.5200 0.071 Uiso 1 1 calc R
C11 C 0.5923(3) 0.2873(4) 0.5519(2) 0.0698(18) Uani 1 1 d .
H11 H 0.5819 0.2462 0.5748 0.084 Uiso 1 1 calc R
C12 C 0.5781(3) 0.3802(5) 0.5512(3) 0.0751(19) Uani 1 1 d .
H12 H 0.5578 0.4017 0.5733 0.090 Uiso 1 1 calc R
C13 C 0.5940(3) 0.4433(4) 0.5170(3) 0.0709(17) Uani 1 1 d .
H13 H 0.5853 0.5068 0.5172 0.085 Uiso 1 1 calc R
C14 C 0.6229(2) 0.4091(4) 0.4830(2) 0.0590(15) Uani 1 1 d .
H14 H 0.6329 0.4495 0.4595 0.071 Uiso 1 1 calc R
C15 C 0.6317(2) 0.2023(4) 0.2984(2) 0.0382(12) Uani 1 1 d .
C16 C 0.5841(2) 0.1757(4) 0.2444(2) 0.0441(13) Uani 1 1 d .
C17 C 0.5606(2) 0.0859(5) 0.2367(2) 0.0637(16) Uani 1 1 d .
H17 H 0.5755 0.0413 0.2645 0.076 Uiso 1 1 calc R
C18 C 0.5150(3) 0.0625(5) 0.1876(3) 0.084(2) Uani 1 1 d .
H18 H 0.4993 0.0022 0.1825 0.100 Uiso 1 1 calc R
C19 C 0.4928(3) 0.1285(6) 0.1464(3) 0.079(2) Uani 1 1 d .
H19 H 0.4619 0.1129 0.1137 0.095 Uiso 1 1 calc R
C20 C 0.5164(3) 0.2186(6) 0.1538(2) 0.0693(18) Uani 1 1 d .
H20 H 0.5014 0.2634 0.1261 0.083 Uiso 1 1 calc R
C21 C 0.5623(2) 0.2409(4) 0.2025(2) 0.0553(15) Uani 1 1 d .
H21 H 0.5788 0.3007 0.2071 0.066 Uiso 1 1 calc R
C22 C 0.7956(2) 0.4537(4) 0.4622(2) 0.0469(13) Uani 1 1 d D
C23 C 0.8399(2) 0.4472(4) 0.5213(2) 0.0447(13) Uani 1 1 d D
C24 C 0.8489(2) 0.3634(4) 0.5494(2) 0.0524(14) Uani 1 1 d .
H24 H 0.8287 0.3104 0.5313 0.063 Uiso 1 1 calc R
C25 C 0.8874(3) 0.3562(4) 0.6041(2) 0.0584(15) Uani 1 1 d .
H25 H 0.8920 0.2997 0.6231 0.070 Uiso 1 1 calc R
C26 C 0.9183(2) 0.4340(5) 0.6294(2) 0.0617(16) Uani 1 1 d .
H26 H 0.9446 0.4302 0.6659 0.074 Uiso 1 1 calc R
C27 C 0.9109(2) 0.5180(4) 0.6014(2) 0.0598(16) Uani 1 1 d .
H27 H 0.9328 0.5702 0.6190 0.072 Uiso 1 1 calc R
C28 C 0.8715(2) 0.5250(4) 0.5480(2) 0.0548(14) Uani 1 1 d .
H28 H 0.8661 0.5822 0.5296 0.066 Uiso 1 1 calc R
C29 C 0.81215(19) -0.1850(3) 0.36267(19) 0.0334(11) Uani 1 1 d .
C30 C 0.85607(19) -0.2634(3) 0.37279(18) 0.0336(11) Uani 1 1 d .
C31 C 0.9026(2) -0.2560(3) 0.3543(2) 0.0434(12) Uani 1 1 d .
H31 H 0.9066 -0.2024 0.3355 0.052 Uiso 1 1 calc R
C32 C 0.9438(2) -0.3280(4) 0.3635(2) 0.0559(15) Uani 1 1 d .
H32 H 0.9751 -0.3228 0.3506 0.067 Uiso 1 1 calc R
C33 C 0.9383(2) -0.4073(3) 0.3917(2) 0.0470(13) Uani 1 1 d .
H33 H 0.9660 -0.4554 0.3979 0.056 Uiso 1 1 calc R
C34 C 0.8919(2) -0.4155(3) 0.4110(2) 0.0437(12) Uani 1 1 d .
H34 H 0.8883 -0.4688 0.4302 0.052 Uiso 1 1 calc R
C35 C 0.8504(2) -0.3431(3) 0.40117(19) 0.0390(12) Uani 1 1 d .
H35 H 0.8188 -0.3483 0.4137 0.047 Uiso 1 1 calc R
C36 C 0.6541(2) -0.1177(3) 0.2767(2) 0.0385(12) Uani 1 1 d .
C37 C 0.6004(2) -0.1463(4) 0.2284(2) 0.0477(13) Uani 1 1 d .
C38 C 0.5505(2) -0.1786(4) 0.2363(2) 0.0704(18) Uani 1 1 d .
H38 H 0.5502 -0.1860 0.2720 0.084 Uiso 1 1 calc R
C39 C 0.5011(3) -0.2000(6) 0.1912(3) 0.112(3) Uani 1 1 d U
H39 H 0.4667 -0.2190 0.1967 0.135 Uiso 1 1 calc R
C40 C 0.5004(3) -0.1942(6) 0.1371(3) 0.107(2) Uani 1 1 d U
H40 H 0.4666 -0.2100 0.1070 0.128 Uiso 1 1 calc R
C41 C 0.5513(3) -0.1644(5) 0.1299(3) 0.096(2) Uani 1 1 d U
H41 H 0.5519 -0.1601 0.0942 0.115 Uiso 1 1 calc R
C42 C 0.6014(3) -0.1407(4) 0.1745(2) 0.0710(18) Uani 1 1 d .
H42 H 0.6357 -0.1211 0.1690 0.085 Uiso 1 1 calc R
C43 C 0.89357(19) 0.1998(3) 0.26707(18) 0.0342(11) Uani 1 1 d .
C44 C 0.94074(18) 0.2657(3) 0.26349(17) 0.0297(10) Uani 1 1 d .
C45 C 0.9346(2) 0.3601(3) 0.26614(19) 0.0413(12) Uani 1 1 d .
H45 H 0.9006 0.3845 0.2702 0.050 Uiso 1 1 calc R
C46 C 0.9786(2) 0.4207(3) 0.26281(19) 0.0452(13) Uani 1 1 d .
H46 H 0.9729 0.4852 0.2628 0.054 Uiso 1 1 calc R
C47 C 1.0300(2) 0.3859(4) 0.25951(18) 0.0427(12) Uani 1 1 d .
H47 H 1.0597 0.4264 0.2584 0.051 Uiso 1 1 calc R
C48 C 1.0375(2) 0.2921(4) 0.25789(19) 0.0454(13) Uani 1 1 d .
H48 H 1.0726 0.2683 0.2558 0.054 Uiso 1 1 calc R
C49 C 0.9923(2) 0.2303(3) 0.25932(18) 0.0382(12) Uani 1 1 d .
H49 H 0.9972 0.1660 0.2575 0.046 Uiso 1 1 calc R
C50 C 0.6764(4) -0.2780(4) 0.4413(3) 0.099(2) Uani 1 1 d DU
H50A H 0.7135 -0.3060 0.4421 0.119 Uiso 1 1 calc R
H50B H 0.6465 -0.2926 0.4054 0.119 Uiso 1 1 calc R
C51 C 0.6593(3) -0.3248(4) 0.4834(3) 0.0772(19) Uani 1 1 d .
H51A H 0.6949 -0.3353 0.5158 0.093 Uiso 1 1 calc R
H51B H 0.6427 -0.3856 0.4693 0.093 Uiso 1 1 calc R
C52 C 0.6141(4) -0.2716(6) 0.5013(3) 0.120(3) Uani 1 1 d U
H52A H 0.5745 -0.2823 0.4742 0.144 Uiso 1 1 calc R
H52B H 0.6150 -0.2964 0.5365 0.144 Uiso 1 1 calc R
C53 C 0.6255(3) -0.1681(4) 0.5071(3) 0.0773(19) Uani 1 1 d .
H53A H 0.5895 -0.1370 0.5068 0.093 Uiso 1 1 calc R
H53B H 0.6563 -0.1561 0.5429 0.093 Uiso 1 1 calc R
C54 C 0.6439(3) -0.1258(5) 0.4636(3) 0.089(2) Uani 1 1 d .
H54 H 0.6068 -0.1300 0.4313 0.107 Uiso 1 1 calc R
C55 C 0.6557(3) -0.0177(4) 0.4662(3) 0.0741(18) Uani 1 1 d .
H55A H 0.6198 0.0165 0.4631 0.089 Uiso 1 1 calc R
H55B H 0.6868 -0.0009 0.5009 0.089 Uiso 1 1 calc R
C56 C 0.6466(2) 0.5090(4) 0.3213(2) 0.0618(16) Uani 1 1 d .
H56A H 0.6402 0.5111 0.3563 0.074 Uiso 1 1 calc R
H56B H 0.6153 0.4708 0.2958 0.074 Uiso 1 1 calc R
C57 C 0.6429(3) 0.6080(4) 0.2981(3) 0.0724(18) Uani 1 1 d .
H57A H 0.6702 0.6483 0.3260 0.087 Uiso 1 1 calc R
H57B H 0.6029 0.6321 0.2896 0.087 Uiso 1 1 calc R
C58 C 0.6584(3) 0.6103(4) 0.2457(3) 0.0759(19) Uani 1 1 d .
H58A H 0.6280 0.5774 0.2160 0.091 Uiso 1 1 calc R
H58B H 0.6594 0.6747 0.2341 0.091 Uiso 1 1 calc R
C59 C 0.7183(2) 0.5649(3) 0.2565(2) 0.0561(15) Uani 1 1 d .
H59A H 0.7492 0.6021 0.2831 0.067 Uiso 1 1 calc R
H59B H 0.7262 0.5627 0.2223 0.067 Uiso 1 1 calc R
C60 C 0.7197(2) 0.4667(3) 0.2788(2) 0.0433(12) Uani 1 1 d .
H60 H 0.6890 0.4302 0.2505 0.052 Uiso 1 1 calc R
C61 C 0.7782(2) 0.4166(3) 0.2910(2) 0.0416(12) Uani 1 1 d .
H61A H 0.7837 0.4010 0.2567 0.050 Uiso 1 1 calc R
H61B H 0.8108 0.4567 0.3127 0.050 Uiso 1 1 calc R
C62 C 0.7929(2) -0.0981(3) 0.2092(2) 0.0432(12) Uani 1 1 d .
H62A H 0.7582 -0.1362 0.2051 0.052 Uiso 1 1 calc R
H62B H 0.8274 -0.1293 0.2354 0.052 Uiso 1 1 calc R
C63 C 0.8005(3) -0.0908(4) 0.1533(2) 0.0585(16) Uani 1 1 d .
H63A H 0.8011 -0.1533 0.1387 0.070 Uiso 1 1 calc R
H63B H 0.8384 -0.0613 0.1584 0.070 Uiso 1 1 calc R
C64 C 0.7502(2) -0.0340(4) 0.1113(2) 0.0582(15) Uani 1 1 d .
H64A H 0.7585 -0.0255 0.0775 0.070 Uiso 1 1 calc R
H64B H 0.7129 -0.0677 0.1020 0.070 Uiso 1 1 calc R
C65 C 0.7451(2) 0.0607(4) 0.1357(2) 0.0503(14) Uani 1 1 d .
H65A H 0.7808 0.0969 0.1411 0.060 Uiso 1 1 calc R
H65B H 0.7115 0.0946 0.1100 0.060 Uiso 1 1 calc R
C66 C 0.7366(2) 0.0502(3) 0.19041(19) 0.0389(12) Uani 1 1 d .
H66 H 0.6993 0.0160 0.1835 0.047 Uiso 1 1 calc R
C67 C 0.7319(2) 0.1417(3) 0.21707(18) 0.0386(12) Uani 1 1 d .
H67A H 0.7604 0.1857 0.2123 0.046 Uiso 1 1 calc R
H67B H 0.6923 0.1675 0.1990 0.046 Uiso 1 1 calc R
C68 C 0.9172(2) 0.3223(3) 0.4135(2) 0.0488(13) Uani 1 1 d .
H68A H 0.8893 0.3732 0.4096 0.059 Uiso 1 1 calc R
H68B H 0.9341 0.3296 0.3848 0.059 Uiso 1 1 calc R
C69 C 0.9666(2) 0.3289(4) 0.4698(2) 0.0551(15) Uani 1 1 d .
H69A H 0.9493 0.3305 0.4983 0.066 Uiso 1 1 calc R
H69B H 0.9884 0.3868 0.4719 0.066 Uiso 1 1 calc R
C70 C 1.0096(2) 0.2463(4) 0.4804(2) 0.0533(14) Uani 1 1 d .
H70A H 1.0375 0.2489 0.5184 0.064 Uiso 1 1 calc R
H70B H 1.0321 0.2512 0.4560 0.064 Uiso 1 1 calc R
C71 C 0.9763(2) 0.1512(3) 0.47035(19) 0.0442(13) Uani 1 1 d .
H71A H 0.9594 0.1411 0.4988 0.053 Uiso 1 1 calc R
H71B H 1.0042 0.1008 0.4727 0.053 Uiso 1 1 calc R
C72 C 0.92638(19) 0.1502(3) 0.41275(19) 0.0368(11) Uani 1 1 d .
H72 H 0.9453 0.1567 0.3851 0.044 Uiso 1 1 calc R
C73 C 0.88948(19) 0.0628(3) 0.39905(19) 0.0374(12) Uani 1 1 d .
H73A H 0.9138 0.0099 0.3967 0.045 Uiso 1 1 calc R
H73B H 0.8734 0.0499 0.4278 0.045 Uiso 1 1 calc R
N5 N 0.6993(5) 0.0766(8) 0.6325(4) 0.158(4) Uani 0.80 1 d PU
C74 C 0.7334(5) 0.1201(7) 0.6230(4) 0.102(3) Uani 0.80 1 d PU
C75 C 0.7728(4) 0.1699(7) 0.6036(4) 0.109(3) Uani 0.80 1 d PU
H75A H 0.7704 0.1452 0.5683 0.164 Uiso 0.80 1 calc PR
H75B H 0.8128 0.1633 0.6297 0.164 Uiso 0.80 1 calc PR
H75C H 0.7620 0.2349 0.5997 0.164 Uiso 0.80 1 calc PR
N6 N 0.5327(6) 0.0469(13) 0.5936(7) 0.192(7) Uani 0.50 1 d PDU
C76 C 0.5149(6) 0.0233(9) 0.6278(6) 0.107(5) Uani 0.50 1 d PDU
C77 C 0.4847(7) -0.0277(11) 0.6577(6) 0.122(5) Uani 0.50 1 d PDU
H77A H 0.5043 -0.0169 0.6967 0.183 Uiso 0.50 1 calc PR
H77B H 0.4855 -0.0934 0.6501 0.183 Uiso 0.50 1 calc PR
H77C H 0.4441 -0.0069 0.6463 0.183 Uiso 0.50 1 calc PR
O21A O 0.7841(5) 0.8576(8) 0.6204(5) 0.160(4) Uani 0.55 1 d PU
O21B O 0.8414(5) 0.9176(8) 0.6934(5) 0.123(4) Uani 0.45 1 d PU

loop_
_atom_site_aniso_label
_atom_site_aniso_U_11
_atom_site_aniso_U_22
_atom_site_aniso_U_33
_atom_site_aniso_U_23
_atom_site_aniso_U_13
_atom_site_aniso_U_12
N1 0.058(3) 0.045(3) 0.080(4) 0.027(2) 0.041(3) 0.015(2)
N2 0.046(3) 0.042(2) 0.041(3) 0.000(2) 0.020(2) 0.010(2)
N3 0.028(2) 0.043(2) 0.041(2) -0.007(2) 0.020(2) -0.0101(19)
N4 0.029(2) 0.048(2) 0.049(3) -0.007(2) 0.018(2) 0.0034(19)
O1 0.0363(19) 0.046(2) 0.040(2) 0.0066(17) 0.0176(16) 0.0060(16)
O2 0.0411(19) 0.046(2) 0.0363(19) 0.0027(16) 0.0194(16) 0.0081(16)
O3 0.053(2) 0.051(2) 0.040(2) 0.0069(17) 0.0279(17) 0.0171(18)
O4 0.062(2) 0.051(2) 0.048(2) 0.0134(18) 0.0370(19) 0.0214(18)
O5 0.0290(18) 0.050(2) 0.044(2) 0.0068(17) 0.0174(16) 0.0102(15)
O6 0.0370(19) 0.044(2) 0.045(2) 0.0104(17) 0.0224(16) 0.0119(17)
O7 0.058(2) 0.050(2) 0.049(2) -0.0059(19) 0.0181(19) 0.0112(18)
O8 0.073(3) 0.050(2) 0.057(2) 0.0054(19) 0.024(2) -0.002(2)
O9 0.0360(18) 0.0298(17) 0.046(2) 0.0025(15) 0.0229(16) 0.0000(14)
O10 0.0344(18) 0.0356(18) 0.054(2) 0.0048(15) 0.0265(17) 0.0032(14)
O11 0.0328(18) 0.0479(19) 0.043(2) 0.0072(16) 0.0215(16) -0.0009(15)
O12 0.0336(18) 0.0458(19) 0.043(2) -0.0060(15) 0.0221(16) -0.0095(15)
O13 0.0350(18) 0.0358(18) 0.055(2) 0.0030(15) 0.0278(17) 0.0006(15)
O14 0.043(2) 0.0330(19) 0.055(2) -0.0051(16) 0.0295(17) -0.0029(15)
O15 0.0396(18) 0.0463(19) 0.0445(19) 0.0114(16) 0.0293(16) 0.0094(16)
O16 0.0389(19) 0.0332(17) 0.054(2) 0.0040(16) 0.0292(17) 0.0081(15)
O17 0.0270(17) 0.0374(17) 0.0345(19) -0.0008(14) 0.0129(15) 0.0003(14)
O18 0.0256(17) 0.0298(17) 0.0389(19) -0.0006(14) 0.0134(15) 0.0010(13)
O19 0.0335(17) 0.0350(17) 0.0378(18) 0.0038(14) 0.0216(15) 0.0035(14)
O20 0.0327(17) 0.0403(18) 0.0379(18) 0.0032(15) 0.0195(15) 0.0073(14)
Fe1 0.0322(4) 0.0389(4) 0.0408(4) 0.0064(3) 0.0205(3) 0.0040(3)
Fe2 0.0365(4) 0.0403(4) 0.0375(4) 0.0055(3) 0.0213(3) 0.0099(3)
Fe3 0.0414(4) 0.0401(4) 0.0414(4) 0.0036(3) 0.0233(4) 0.0114(3)
Fe4 0.0275(3) 0.0344(4) 0.0368(4) 0.0005(3) 0.0179(3) 0.0004(3)
Fe5 0.0306(4) 0.0327(4) 0.0403(4) -0.0011(3) 0.0185(3) 0.0029(3)
C1 0.041(3) 0.047(3) 0.035(3) 0.002(3) 0.024(2) 0.005(3)
C2 0.036(3) 0.055(3) 0.032(3) 0.002(3) 0.021(2) 0.012(3)
C3 0.046(3) 0.057(3) 0.036(3) -0.005(3) 0.016(3) 0.015(3)
C4 0.057(4) 0.065(4) 0.034(3) 0.001(3) 0.010(3) 0.027(3)
C5 0.049(3) 0.081(4) 0.032(3) -0.008(3) 0.011(3) 0.019(3)
C6 0.058(4) 0.068(4) 0.041(3) -0.009(3) 0.014(3) 0.005(3)
C7 0.049(3) 0.055(3) 0.043(3) 0.002(3) 0.020(3) 0.007(3)
C8 0.035(3) 0.062(4) 0.044(3) -0.005(3) 0.017(3) 0.010(3)
C9 0.054(3) 0.050(3) 0.051(3) 0.002(3) 0.034(3) 0.012(3)
C10 0.070(4) 0.054(3) 0.067(4) 0.006(3) 0.040(3) 0.017(3)
C11 0.096(5) 0.063(4) 0.082(5) 0.002(3) 0.070(4) 0.005(4)
C12 0.085(5) 0.083(5) 0.084(5) -0.004(4) 0.064(4) 0.008(4)
C13 0.081(4) 0.067(4) 0.087(5) -0.005(4) 0.057(4) 0.012(3)
C14 0.065(4) 0.059(4) 0.066(4) -0.002(3) 0.038(3) 0.007(3)
C15 0.028(3) 0.055(3) 0.040(3) 0.006(3) 0.023(2) 0.017(3)
C16 0.033(3) 0.065(4) 0.042(3) 0.002(3) 0.023(3) 0.012(3)
C17 0.045(4) 0.091(5) 0.053(4) 0.001(3) 0.014(3) 0.003(3)
C18 0.056(4) 0.113(6) 0.074(5) -0.014(5) 0.014(4) -0.014(4)
C19 0.052(4) 0.139(7) 0.046(4) -0.002(5) 0.017(3) 0.023(5)
C20 0.061(4) 0.109(6) 0.041(4) 0.011(4) 0.022(3) 0.025(4)
C21 0.050(4) 0.082(4) 0.040(3) 0.005(3) 0.024(3) 0.012(3)
C22 0.053(4) 0.047(3) 0.054(4) 0.003(3) 0.036(3) -0.001(3)
C23 0.046(3) 0.052(3) 0.046(3) -0.002(3) 0.027(3) 0.010(3)
C24 0.057(4) 0.057(4) 0.049(4) -0.001(3) 0.025(3) 0.012(3)
C25 0.065(4) 0.063(4) 0.057(4) 0.008(3) 0.034(3) 0.020(3)
C26 0.057(4) 0.083(5) 0.051(4) -0.010(4) 0.026(3) 0.021(4)
C27 0.058(4) 0.072(4) 0.057(4) -0.019(3) 0.029(3) 0.004(3)
C28 0.060(4) 0.060(4) 0.053(4) -0.003(3) 0.030(3) -0.002(3)
C29 0.025(3) 0.037(3) 0.037(3) -0.006(2) 0.010(2) 0.002(2)
C30 0.029(3) 0.036(3) 0.034(3) -0.005(2) 0.009(2) -0.001(2)
C31 0.043(3) 0.042(3) 0.053(3) 0.009(2) 0.026(3) 0.009(2)
C32 0.057(4) 0.051(3) 0.071(4) 0.019(3) 0.038(3) 0.017(3)
C33 0.046(3) 0.039(3) 0.057(3) 0.000(3) 0.019(3) 0.018(2)
C34 0.048(3) 0.034(3) 0.055(3) -0.002(2) 0.026(3) 0.004(2)
C35 0.033(3) 0.037(3) 0.050(3) -0.005(2) 0.019(2) -0.002(2)
C36 0.031(3) 0.042(3) 0.048(3) 0.000(2) 0.021(3) -0.001(2)
C37 0.031(3) 0.066(4) 0.049(3) -0.002(3) 0.019(3) -0.012(3)
C38 0.040(3) 0.117(5) 0.053(4) 0.011(4) 0.015(3) -0.031(3)
C39 0.071(4) 0.177(7) 0.094(5) 0.021(5) 0.037(4) -0.060(4)
C40 0.080(4) 0.151(5) 0.087(5) 0.009(4) 0.026(4) -0.050(4)
C41 0.076(4) 0.152(6) 0.063(4) -0.015(4) 0.031(4) -0.055(4)
C42 0.048(4) 0.114(5) 0.055(4) -0.016(4) 0.022(3) -0.039(3)
C43 0.028(3) 0.042(3) 0.034(3) 0.005(2) 0.013(2) -0.002(2)
C44 0.027(3) 0.036(3) 0.028(3) 0.002(2) 0.013(2) 0.002(2)
C45 0.029(3) 0.045(3) 0.054(3) 0.010(2) 0.020(3) 0.002(2)
C46 0.048(3) 0.037(3) 0.046(3) 0.007(2) 0.011(3) -0.003(3)
C47 0.035(3) 0.057(4) 0.036(3) 0.007(3) 0.013(2) -0.008(3)
C48 0.035(3) 0.065(4) 0.040(3) -0.002(3) 0.018(2) -0.003(3)
C49 0.041(3) 0.039(3) 0.039(3) -0.003(2) 0.020(2) -0.003(2)
C50 0.146(6) 0.084(5) 0.097(5) -0.010(4) 0.079(5) -0.031(4)
C51 0.108(5) 0.062(4) 0.077(4) 0.009(3) 0.052(4) -0.029(4)
C52 0.159(6) 0.118(5) 0.120(5) 0.017(4) 0.094(5) -0.001(5)
C53 0.094(5) 0.077(4) 0.084(5) 0.016(4) 0.061(4) -0.007(4)
C54 0.113(6) 0.092(5) 0.097(5) 0.019(4) 0.080(5) 0.011(4)
C55 0.084(5) 0.079(5) 0.082(5) 0.019(4) 0.058(4) 0.008(4)
C56 0.063(4) 0.067(4) 0.068(4) 0.013(3) 0.039(3) 0.034(3)
C57 0.095(5) 0.053(4) 0.085(5) 0.024(3) 0.052(4) 0.042(3)
C58 0.097(5) 0.069(4) 0.078(5) 0.025(3) 0.050(4) 0.039(4)
C59 0.070(4) 0.052(3) 0.057(4) 0.016(3) 0.035(3) 0.019(3)
C60 0.050(3) 0.040(3) 0.046(3) 0.005(2) 0.025(3) 0.012(2)
C61 0.047(3) 0.034(3) 0.051(3) 0.000(2) 0.026(3) 0.005(2)
C62 0.046(3) 0.043(3) 0.051(3) -0.004(2) 0.031(3) -0.009(2)
C63 0.075(4) 0.059(3) 0.063(4) -0.020(3) 0.051(3) -0.010(3)
C64 0.059(4) 0.071(4) 0.054(4) -0.014(3) 0.033(3) -0.018(3)
C65 0.046(3) 0.064(4) 0.043(3) 0.002(3) 0.020(3) -0.011(3)
C66 0.029(3) 0.052(3) 0.039(3) -0.002(2) 0.017(2) -0.011(2)
C67 0.037(3) 0.046(3) 0.031(3) 0.007(2) 0.011(2) -0.001(2)
C68 0.037(3) 0.039(3) 0.065(4) -0.013(3) 0.014(3) 0.000(2)
C69 0.044(3) 0.050(3) 0.070(4) -0.025(3) 0.020(3) -0.005(3)
C70 0.036(3) 0.073(4) 0.045(3) -0.018(3) 0.007(3) -0.002(3)
C71 0.036(3) 0.058(3) 0.039(3) 0.000(3) 0.013(3) 0.008(3)
C72 0.033(3) 0.038(3) 0.040(3) -0.002(2) 0.014(2) 0.002(2)
C73 0.028(3) 0.043(3) 0.040(3) 0.005(2) 0.010(2) 0.005(2)
N5 0.156(7) 0.181(8) 0.135(7) 0.079(6) 0.051(6) -0.002(6)
C74 0.123(9) 0.095(7) 0.080(7) 0.024(6) 0.027(6) 0.000(6)
C75 0.097(7) 0.113(8) 0.139(9) -0.048(7) 0.068(6) -0.006(6)
N6 0.176(9) 0.209(10) 0.208(10) 0.040(7) 0.091(7) -0.037(7)
C76 0.091(8) 0.098(9) 0.125(9) 0.011(7) 0.031(7) 0.039(7)
C77 0.119(10) 0.129(10) 0.122(10) 0.032(8) 0.049(8) 0.031(8)
O21A 0.147(6) 0.149(6) 0.211(7) 0.055(5) 0.096(6) 0.027(5)
O21B 0.111(6) 0.146(7) 0.147(7) -0.001(5) 0.087(5) 0.021(5)

loop_
_atom_type_symbol
_atom_type_description
_atom_type_scat_dispersion_real
_atom_type_scat_dispersion_imag
_atom_type_scat_source
C C 0.0033 0.0016 'International Tables Vol C Tables 4.2.6.8 and 6.1.1.4'
H H 0.0000 0.0000 'International Tables Vol C Tables 4.2.6.8 and 6.1.1.4'
N N 0.0061 0.0033 'International Tables Vol C Tables 4.2.6.8 and 6.1.1.4'
O O 0.0106 0.0060 'International Tables Vol C Tables 4.2.6.8 and 6.1.1.4'
Fe Fe 0.3463 0.8444 'International Tables Vol C Tables 4.2.6.8 and 6.1.1.4'

loop_
_geom_angle_atom_site_label_1
_geom_angle_atom_site_label_2
_geom_angle_atom_site_label_3
_geom_angle
C50 N1 C54 116.5(5)
C50 N1 Fe1 128.9(4)
C54 N1 Fe1 109.6(3)
C50 N1 H1N 89.8(16)
C54 N1 H1N 98(4)
Fe1 N1 H1N 105(3)
C60 N2 C56 112.3(4)
C60 N2 Fe3 107.8(3)
C56 N2 Fe3 120.8(3)
C60 N2 H2N 107(4)
C56 N2 H2N 110(3)
Fe3 N2 H2N 97(3)
C62 N3 C66 111.3(4)
C62 N3 Fe4 119.0(3)
C66 N3 Fe4 106.2(2)
C62 N3 H3N 109(3)
C66 N3 H3N 109(3)
Fe4 N3 H3N 102(3)
C68 N4 C72 111.3(3)
C68 N4 Fe5 121.2(3)
C72 N4 Fe5 107.1(3)
C68 N4 H4N 109(3)
C72 N4 H4N 108(3)
Fe5 N4 H4N 99(3)
C1 O1 Fe1 127.7(3)
C1 O2 Fe2 126.8(3)
C8 O3 Fe2 128.1(3)
C8 O4 Fe3 128.6(3)
C15 O5 Fe2 131.2(3)
C15 O6 Fe3 125.4(3)
C22 O7 Fe3 134.3(3)
C29 O9 Fe4 130.7(3)
C29 O10 Fe1 129.5(3)
C36 O11 Fe1 125.0(3)
C36 O12 Fe4 135.8(3)
C43 O13 Fe5 137.4(3)
C55 O15 Fe1 118.2(3)
C55 O15 Fe2 132.8(3)
Fe1 O15 Fe2 94.49(12)
C61 O16 Fe5 141.2(3)
C61 O16 Fe3 119.5(2)
Fe5 O16 Fe3 99.16(13)
C67 O17 Fe5 120.1(2)
C67 O17 Fe4 117.6(2)
Fe5 O17 Fe4 97.30(12)
C73 O18 Fe4 131.2(2)
C73 O18 Fe5 117.5(2)
Fe4 O18 Fe5 99.25(12)
Fe4 O19 Fe1 121.71(14)
Fe1 O19 Fe2 101.94(13)
Fe2 O20 Fe3 116.91(14)
Fe2 O20 Fe5 132.87(15)
Fe3 O20 Fe5 100.83(13)
O19 Fe1 O15 81.91(12)
O19 Fe1 O11 94.20(12)
O15 Fe1 O11 97.80(12)
O19 Fe1 O10 100.55(12)
O15 Fe1 O10 172.88(13)
O11 Fe1 O10 88.71(12)
O19 Fe1 O1 91.05(12)
O15 Fe1 O1 88.83(12)
O11 Fe1 O1 172.05(12)
O10 Fe1 O1 84.47(12)
O19 Fe1 N1 163.06(15)
O15 Fe1 N1 81.70(14)
O11 Fe1 N1 92.24(16)
O10 Fe1 N1 95.23(14)
O1 Fe1 N1 84.35(15)
O19 Fe1 Fe2 40.01(8)
O15 Fe1 Fe2 43.84(8)
O11 Fe1 Fe2 107.71(9)
O10 Fe1 Fe2 136.50(8)
O1 Fe1 Fe2 80.12(9)
N1 Fe1 Fe2 123.05(12)
O20 Fe2 O19 95.29(12)
O20 Fe2 O5 91.83(12)
O19 Fe2 O5 93.01(12)
O20 Fe2 O15 172.96(12)
O19 Fe2 O15 77.91(11)
O5 Fe2 O15 86.74(12)
O20 Fe2 O3 98.96(12)
O19 Fe2 O3 165.27(12)
O5 Fe2 O3 90.27(12)
O15 Fe2 O3 87.95(12)
O20 Fe2 O2 94.05(12)
O19 Fe2 O2 90.62(12)
O5 Fe2 O2 172.78(12)
O15 Fe2 O2 87.92(12)
O3 Fe2 O2 84.68(12)
O20 Fe2 Fe1 132.08(9)
O19 Fe2 Fe1 38.04(8)
O5 Fe2 Fe1 99.16(9)
O15 Fe2 Fe1 41.67(8)
O3 Fe2 Fe1 127.23(9)
O2 Fe2 Fe1 79.95(9)
O20 Fe3 O16 80.85(12)
O20 Fe3 O7 91.20(13)
O16 Fe3 O7 93.71(13)
O20 Fe3 O4 104.67(12)
O16 Fe3 O4 174.44(13)
O7 Fe3 O4 87.00(14)
O20 Fe3 O6 92.66(12)
O16 Fe3 O6 91.71(12)
O7 Fe3 O6 173.79(13)
O4 Fe3 O6 87.32(13)
O20 Fe3 N2 159.21(14)
O16 Fe3 N2 78.46(13)
O7 Fe3 N2 92.09(15)
O4 Fe3 N2 96.01(14)
O6 Fe3 N2 86.02(14)
O19 Fe4 O18 93.45(12)
O19 Fe4 O9 97.86(12)
O18 Fe4 O9 87.99(11)
O19 Fe4 O17 96.58(11)
O18 Fe4 O17 79.30(11)
O9 Fe4 O17 161.28(12)
O19 Fe4 O12 89.22(12)
O18 Fe4 O12 176.70(11)
O9 Fe4 O12 89.73(12)
O17 Fe4 O12 102.34(11)
O19 Fe4 N3 168.90(13)
O18 Fe4 N3 94.33(12)
O9 Fe4 N3 90.31(13)
O17 Fe4 N3 77.15(13)
O12 Fe4 N3 83.30(12)
O16 Fe5 O18 175.43(13)
O16 Fe5 O13 87.47(12)
O18 Fe5 O13 93.82(11)
O16 Fe5 O17 104.27(12)
O18 Fe5 O17 79.90(11)
O13 Fe5 O17 97.80(12)
O16 Fe5 O20 78.81(12)
O18 Fe5 O20 99.46(11)
O13 Fe5 O20 165.30(12)
O17 Fe5 O20 90.75(11)
O16 Fe5 N4 96.40(14)
O18 Fe5 N4 79.21(13)
O13 Fe5 N4 91.07(13)
O17 Fe5 N4 157.78(14)
O20 Fe5 N4 85.30(13)
O1 C1 O2 125.2(4)
O1 C1 C2 116.9(4)
O2 C1 C2 117.9(5)
C7 C2 C3 119.1(4)
C7 C2 C1 120.8(5)
C3 C2 C1 120.1(5)
C4 C3 C2 120.9(5)
C4 C3 H3 119.6
C2 C3 H3 119.6
C5 C4 C3 119.9(5)
C5 C4 H4 120.0
C3 C4 H4 120.0
C4 C5 C6 120.6(5)
C4 C5 H5 119.7
C6 C5 H5 119.7
C5 C6 C7 119.9(5)
C5 C6 H6 120.1
C7 C6 H6 120.1
C2 C7 C6 119.7(5)
C2 C7 H7 120.2
C6 C7 H7 120.2
O4 C8 O3 126.3(4)
O4 C8 C9 116.9(5)
O3 C8 C9 116.8(5)
C10 C9 C14 120.2(5)
C10 C9 C8 121.1(5)
C14 C9 C8 118.8(5)
C9 C10 C11 120.3(5)
C9 C10 H10 119.8
C11 C10 H10 119.8
C12 C11 C10 120.2(5)
C12 C11 H11 119.9
C10 C11 H11 119.9
C11 C12 C13 120.5(5)
C11 C12 H12 119.8
C13 C12 H12 119.8
C12 C13 C14 118.8(6)
C12 C13 H13 120.6
C14 C13 H13 120.6
C9 C14 C13 120.0(5)
C9 C14 H14 120.0
C13 C14 H14 120.0
O6 C15 O5 125.9(5)
O6 C15 C16 117.9(5)
O5 C15 C16 116.2(5)
C21 C16 C17 119.5(5)
C21 C16 C15 120.4(5)
C17 C16 C15 120.1(5)
C16 C17 C18 120.0(6)
C16 C17 H17 120.0
C18 C17 H17 120.0
C19 C18 C17 120.1(7)
C19 C18 H18 119.9
C17 C18 H18 119.9
C18 C19 C20 120.1(6)
C18 C19 H19 120.0
C20 C19 H19 120.0
C19 C20 C21 119.4(6)
C19 C20 H20 120.3
C21 C20 H20 120.3
C16 C21 C20 120.9(6)
C16 C21 H21 119.6
C20 C21 H21 119.6
O8 C22 O7 126.5(5)
O8 C22 C23 119.0(5)
O7 C22 C23 114.5(5)
C24 C23 C28 118.8(5)
C24 C23 C22 120.3(5)
C28 C23 C22 120.9(5)
C23 C24 C25 121.5(5)
C23 C24 H24 119.2
C25 C24 H24 119.2
C26 C25 C24 118.5(5)
C26 C25 H25 120.8
C24 C25 H25 120.8
C25 C26 C27 120.8(6)
C25 C26 H26 119.6
C27 C26 H26 119.6
C28 C27 C26 120.2(6)
C28 C27 H27 119.9
C26 C27 H27 119.9
C27 C28 C23 120.1(5)
C27 C28 H28 119.9
C23 C28 H28 119.9
O9 C29 O10 125.5(4)
O9 C29 C30 116.8(4)
O10 C29 C30 117.7(4)
C31 C30 C35 119.7(4)
C31 C30 C29 119.7(4)
C35 C30 C29 120.5(4)
C30 C31 C32 120.5(4)
C30 C31 H31 119.8
C32 C31 H31 119.8
C31 C32 C33 119.9(5)
C31 C32 H32 120.1
C33 C32 H32 120.1
C34 C33 C32 120.3(4)
C34 C33 H33 119.8
C32 C33 H33 119.8
C33 C34 C35 119.3(4)
C33 C34 H34 120.3
C35 C34 H34 120.3
C30 C35 C34 120.2(4)
C30 C35 H35 119.9
C34 C35 H35 119.9
O11 C36 O12 125.3(4)
O11 C36 C37 117.4(4)
O12 C36 C37 117.3(4)
C38 C37 C42 119.9(5)
C38 C37 C36 120.5(5)
C42 C37 C36 119.6(4)
C37 C38 C39 119.1(6)
C37 C38 H38 120.4
C39 C38 H38 120.4
C38 C39 C40 122.3(6)
C38 C39 H39 118.8
C40 C39 H39 118.8
C41 C40 C39 117.9(7)
C41 C40 H40 121.1
C39 C40 H40 121.1
C40 C41 C42 121.1(6)
C40 C41 H41 119.4
C42 C41 H41 119.4
C41 C42 C37 119.6(5)
C41 C42 H42 120.2
C37 C42 H42 120.2
O14 C43 O13 125.8(4)
O14 C43 C44 119.9(4)
O13 C43 C44 114.3(4)
C45 C44 C49 118.9(4)
C45 C44 C43 121.2(4)
C49 C44 C43 119.8(4)
C44 C45 C46 120.9(4)
C44 C45 H45 119.6
C46 C45 H45 119.6
C47 C46 C45 120.2(5)
C47 C46 H46 119.9
C45 C46 H46 119.9
C48 C47 C46 119.8(5)
C48 C47 H47 120.1
C46 C47 H47 120.1
C47 C48 C49 120.2(5)
C47 C48 H48 119.9
C49 C48 H48 119.9
C44 C49 C48 119.8(4)
C44 C49 H49 120.1
C48 C49 H49 120.1
N1 C50 C51 119.0(5)
N1 C50 H50A 107.6
C51 C50 H50A 107.6
N1 C50 H50B 107.6
C51 C50 H50B 107.6
H50A C50 H50B 107.0
C50 C51 C52 115.0(6)
C50 C51 H51A 108.5
C52 C51 H51A 108.5
C50 C51 H51B 108.5
C52 C51 H51B 108.5
H51A C51 H51B 107.5
C53 C52 C51 113.3(6)
C53 C52 H52A 108.9
C51 C52 H52A 108.9
C53 C52 H52B 108.9
C51 C52 H52B 108.9
H52A C52 H52B 107.7
C54 C53 C52 114.8(6)
C54 C53 H53A 108.6
C52 C53 H53A 108.6
C54 C53 H53B 108.6
C52 C53 H53B 108.6
H53A C53 H53B 107.5
N1 C54 C53 117.8(5)
N1 C54 C55 113.6(5)
C53 C54 C55 118.0(5)
N1 C54 H54 101.0
C53 C54 H54 101.0
C55 C54 H54 101.0
O15 C55 C54 106.3(5)
O15 C55 H55A 110.5
C54 C55 H55A 110.5
O15 C55 H55B 110.5
C54 C55 H55B 110.5
H55A C55 H55B 108.7
N2 C56 C57 111.3(4)
N2 C56 H56A 109.4
C57 C56 H56A 109.4
N2 C56 H56B 109.4
C57 C56 H56B 109.4
H56A C56 H56B 108.0
C56 C57 C58 111.8(4)
C56 C57 H57A 109.3
C58 C57 H57A 109.3
C56 C57 H57B 109.3
C58 C57 H57B 109.3
H57A C57 H57B 107.9
C59 C58 C57 110.3(5)
C59 C58 H58A 109.6
C57 C58 H58A 109.6
C59 C58 H58B 109.6
C57 C58 H58B 109.6
H58A C58 H58B 108.1
C58 C59 C60 110.9(4)
C58 C59 H59A 109.5
C60 C59 H59A 109.5
C58 C59 H59B 109.5
C60 C59 H59B 109.5
H59A C59 H59B 108.0
N2 C60 C61 108.2(4)
N2 C60 C59 111.5(4)
C61 C60 C59 114.2(4)
N2 C60 H60 107.5
C61 C60 H60 107.5
C59 C60 H60 107.5
O16 C61 C60 108.5(4)
O16 C61 H61A 110.0
C60 C61 H61A 110.0
O16 C61 H61B 110.0
C60 C61 H61B 110.0
H61A C61 H61B 108.4
N3 C62 C63 112.5(4)
N3 C62 H62A 109.1
C63 C62 H62A 109.1
N3 C62 H62B 109.1
C63 C62 H62B 109.1
H62A C62 H62B 107.8
C62 C63 C64 111.9(4)
C62 C63 H63A 109.2
C64 C63 H63A 109.2
C62 C63 H63B 109.2
C64 C63 H63B 109.2
H63A C63 H63B 107.9
C65 C64 C63 109.8(4)
C65 C64 H64A 109.7
C63 C64 H64A 109.7
C65 C64 H64B 109.7
C63 C64 H64B 109.7
H64A C64 H64B 108.2
C66 C65 C64 111.1(4)
C66 C65 H65A 109.4
C64 C65 H65A 109.4
C66 C65 H65B 109.4
C64 C65 H65B 109.4
H65A C65 H65B 108.0
C67 C66 N3 107.6(4)
C67 C66 C65 113.7(4)
N3 C66 C65 112.5(4)
C67 C66 H66 107.6
N3 C66 H66 107.6
C65 C66 H66 107.6
O17 C67 C66 111.2(3)
O17 C67 H67A 109.4
C66 C67 H67A 109.4
O17 C67 H67B 109.4
C66 C67 H67B 109.4
H67A C67 H67B 108.0
N4 C68 C69 112.4(4)
N4 C68 H68A 109.1
C69 C68 H68A 109.1
N4 C68 H68B 109.1
C69 C68 H68B 109.1
H68A C68 H68B 107.9
C68 C69 C70 111.8(4)
C68 C69 H69A 109.3
C70 C69 H69A 109.3
C68 C69 H69B 109.3
C70 C69 H69B 109.3
H69A C69 H69B 107.9
C69 C70 C71 111.8(4)
C69 C70 H70A 109.3
C71 C70 H70A 109.3
C69 C70 H70B 109.3
C71 C70 H70B 109.3
H70A C70 H70B 107.9
C70 C71 C72 110.2(4)
C70 C71 H71A 109.6
C72 C71 H71A 109.6
C70 C71 H71B 109.6
C72 C71 H71B 109.6
H71A C71 H71B 108.1
N4 C72 C73 107.7(4)
N4 C72 C71 111.7(4)
C73 C72 C71 115.2(4)
N4 C72 H72 107.3
C73 C72 H72 107.3
C71 C72 H72 107.3
O18 C73 C72 108.0(4)
O18 C73 H73A 110.1
C72 C73 H73A 110.1
O18 C73 H73B 110.1
C72 C73 H73B 110.1
H73A C73 H73B 108.4
N5 C74 C75 172.1(13)
C74 C75 H75A 109.5
C74 C75 H75B 109.5
H75A C75 H75B 109.5
C74 C75 H75C 109.5
H75A C75 H75C 109.5
H75B C75 H75C 109.5
N6 C76 C77 162.5(15)
C76 C77 H77A 109.5
C76 C77 H77B 109.5
H77A C77 H77B 109.5
C76 C77 H77C 109.5
H77A C77 H77C 109.5
H77B C77 H77C 109.5

loop_
_geom_bond_atom_site_label_1
_geom_bond_atom_site_label_2
_geom_bond_distance
N1 C50 1.416(5)
N1 C54 1.463(7)
N1 Fe1 2.105(4)
N1 H1N 0.876(10)
N2 C60 1.489(6)
N2 C56 1.477(6)
N2 Fe3 2.168(4)
N2 H2N 0.87(2)
N3 C62 1.484(5)
N3 C66 1.502(6)
N3 Fe4 2.157(4)
N3 H3N 0.840(19)
N4 C68 1.486(6)
N4 C72 1.501(5)
N4 Fe5 2.161(4)
N4 H4N 0.870(19)
O1 C1 1.262(5)
O1 Fe1 2.077(3)
O2 C1 1.271(5)
O2 Fe2 2.095(3)
O3 C8 1.263(6)
O3 Fe2 2.066(3)
O4 C8 1.247(6)
O4 Fe3 2.015(3)
O5 C15 1.269(5)
O5 Fe2 2.059(3)
O6 C15 1.253(5)
O6 Fe3 2.045(3)
O7 C22 1.251(6)
O7 Fe3 1.994(4)
O8 C22 1.240(6)
O9 C29 1.262(5)
O9 Fe4 2.023(3)
O10 C29 1.265(5)
O10 Fe1 2.039(3)
O11 C36 1.269(5)
O11 Fe1 2.032(3)
O12 C36 1.266(5)
O12 Fe4 2.075(3)
O13 C43 1.285(5)
O13 Fe5 2.006(3)
O14 C43 1.237(5)
O15 C55 1.415(6)
O15 Fe1 1.981(3)
O15 Fe2 2.064(3)
O16 C61 1.416(5)
O16 Fe5 1.962(3)
O16 Fe3 1.993(3)
O17 C67 1.432(5)
O17 Fe5 2.012(3)
O17 Fe4 2.039(3)
O18 C73 1.405(5)
O18 Fe4 1.995(3)
O18 Fe5 1.997(3)
O19 Fe4 1.848(3)
O19 Fe1 1.871(3)
O19 Fe2 1.952(3)
O20 Fe2 1.875(3)
O20 Fe3 1.895(3)
O20 Fe5 2.011(3)
Fe1 Fe2 2.9704(9)
C1 C2 1.476(6)
C2 C7 1.396(6)
C2 C3 1.397(6)
C3 C4 1.377(6)
C3 H3 0.9300
C4 C5 1.370(7)
C4 H4 0.9300
C5 C6 1.394(7)
C5 H5 0.9300
C6 C7 1.392(7)
C6 H6 0.9300
C7 H7 0.9300
C8 C9 1.519(6)
C9 C10 1.368(7)
C9 C14 1.396(7)
C10 C11 1.388(7)
C10 H10 0.9300
C11 C12 1.367(7)
C11 H11 0.9300
C12 C13 1.407(8)
C12 H12 0.9300
C13 C14 1.391(7)
C13 H13 0.9300
C14 H14 0.9300
C15 C16 1.500(7)
C16 C21 1.380(7)
C16 C17 1.386(7)
C17 C18 1.387(8)
C17 H17 0.9300
C18 C19 1.376(9)
C18 H18 0.9300
C19 C20 1.391(8)
C19 H19 0.9300
C20 C21 1.379(7)
C20 H20 0.9300
C21 H21 0.9300
C22 C23 1.519(6)
C23 C24 1.374(7)
C23 C28 1.382(7)
C24 C25 1.386(7)
C24 H24 0.9300
C25 C26 1.365(7)
C25 H25 0.9300
C26 C27 1.378(7)
C26 H26 0.9300
C27 C28 1.368(7)
C27 H27 0.9300
C28 H28 0.9300
C29 C30 1.497(6)
C30 C31 1.370(6)
C30 C35 1.386(6)
C31 C32 1.388(6)
C31 H31 0.9300
C32 C33 1.379(6)
C32 H32 0.9300
C33 C34 1.381(6)
C33 H33 0.9300
C34 C35 1.396(6)
C34 H34 0.9300
C35 H35 0.9300
C36 C37 1.495(6)
C37 C38 1.369(7)
C37 C42 1.403(7)
C38 C39 1.367(8)
C38 H38 0.9300
C39 C40 1.393(9)
C39 H39 0.9300
C40 C41 1.370(8)
C40 H40 0.9300
C41 C42 1.378(8)
C41 H41 0.9300
C42 H42 0.9300
C43 C44 1.502(6)
C44 C45 1.361(6)
C44 C49 1.378(6)
C45 C46 1.394(6)
C45 H45 0.9300
C46 C47 1.363(6)
C46 H46 0.9300
C47 C48 1.354(6)
C47 H47 0.9300
C48 C49 1.411(6)
C48 H48 0.9300
C49 H49 0.9300
C50 C51 1.457(7)
C50 H50A 0.9700
C50 H50B 0.9700
C51 C52 1.529(9)
C51 H51A 0.9700
C51 H51B 0.9700
C52 C53 1.500(9)
C52 H52A 0.9700
C52 H52B 0.9700
C53 C54 1.478(7)
C53 H53A 0.9700
C53 H53B 0.9700
C54 C55 1.566(8)
C54 H54 0.9800
C55 H55A 0.9700
C55 H55B 0.9700
C56 C57 1.525(7)
C56 H56A 0.9700
C56 H56B 0.9700
C57 C58 1.529(7)
C57 H57A 0.9700
C57 H57B 0.9700
C58 C59 1.511(7)
C58 H58A 0.9700
C58 H58B 0.9700
C59 C60 1.511(6)
C59 H59A 0.9700
C59 H59B 0.9700
C60 C61 1.508(6)
C60 H60 0.9800
C61 H61A 0.9700
C61 H61B 0.9700
C62 C63 1.524(6)
C62 H62A 0.9700
C62 H62B 0.9700
C63 C64 1.534(7)
C63 H63A 0.9700
C63 H63B 0.9700
C64 C65 1.515(7)
C64 H64A 0.9700
C64 H64B 0.9700
C65 C66 1.507(6)
C65 H65A 0.9700
C65 H65B 0.9700
C66 C67 1.500(6)
C66 H66 0.9800
C67 H67A 0.9700
C67 H67B 0.9700
C68 C69 1.513(7)
C68 H68A 0.9700
C68 H68B 0.9700
C69 C70 1.527(7)
C69 H69A 0.9700
C69 H69B 0.9700
C70 C71 1.549(7)
C70 H70A 0.9700
C70 H70B 0.9700
C71 C72 1.540(6)
C71 H71A 0.9700
C71 H71B 0.9700
C72 C73 1.498(6)
C72 H72 0.9800
C73 H73A 0.9700
C73 H73B 0.9700
N5 C74 1.125(12)
C74 C75 1.413(12)
C75 H75A 0.9600
C75 H75B 0.9600
C75 H75C 0.9600
N6 C76 1.162(4)
C76 C77 1.435(5)
C77 H77A 0.9600
C77 H77B 0.9600
C77 H77C 0.9600

loop_
_geom_hbond_atom_site_label_D
_geom_hbond_atom_site_label_H
_geom_hbond_atom_site_label_A
_geom_hbond_distance_DH
_geom_hbond_distance_HA
_geom_hbond_distance_DA
_geom_hbond_angle_DHA
N2 H2N O8 0.87(2) 2.23(4) 2.967(5) 143(5)
N3 H3N O14 0.840(19) 2.18(2) 3.019(5) 174(5)

loop_
_geom_torsion_atom_site_label_1
_geom_torsion_atom_site_label_2
_geom_torsion_atom_site_label_3
_geom_torsion_atom_site_label_4
_geom_torsion
Fe4 O19 Fe1 O15 -158.92(19)
Fe2 O19 Fe1 O15 15.46(13)
Fe4 O19 Fe1 O11 -61.62(18)
Fe2 O19 Fe1 O11 112.76(13)
Fe4 O19 Fe1 O10 27.85(19)
Fe2 O19 Fe1 O10 -157.77(12)
Fe4 O19 Fe1 O1 112.42(18)
Fe2 O19 Fe1 O1 -73.21(13)
Fe4 O19 Fe1 N1 -173.7(5)
Fe2 O19 Fe1 N1 0.7(6)
Fe4 O19 Fe1 Fe2 -174.4(3)
C55 O15 Fe1 O19 -158.9(4)
Fe2 O15 Fe1 O19 -14.33(12)
C55 O15 Fe1 O11 107.9(4)
Fe2 O15 Fe1 O11 -107.49(12)
C55 O15 Fe1 O1 -67.7(4)
Fe2 O15 Fe1 O1 76.91(13)
C55 O15 Fe1 N1 16.8(4)
Fe2 O15 Fe1 N1 161.37(17)
C55 O15 Fe1 Fe2 -144.6(4)
C36 O11 Fe1 O19 32.9(4)
C36 O11 Fe1 O15 115.3(3)
C36 O11 Fe1 O10 -67.6(3)
C36 O11 Fe1 N1 -162.8(4)
C36 O11 Fe1 Fe2 71.3(3)
C29 O10 Fe1 O19 6.0(4)
C29 O10 Fe1 O11 100.1(4)
C29 O10 Fe1 O1 -84.0(4)
C29 O10 Fe1 N1 -167.8(4)
C29 O10 Fe1 Fe2 -14.7(4)
C1 O1 Fe1 O19 36.2(3)
C1 O1 Fe1 O15 -45.7(3)
C1 O1 Fe1 O10 136.7(3)
C1 O1 Fe1 N1 -127.5(4)
C1 O1 Fe1 Fe2 -2.5(3)
C50 N1 Fe1 O19 173.3(5)
C54 N1 Fe1 O19 19.6(8)
C50 N1 Fe1 O15 158.5(6)
C54 N1 Fe1 O15 4.9(4)
C50 N1 Fe1 O11 60.9(6)
C54 N1 Fe1 O11 -92.7(4)
C50 N1 Fe1 O10 -28.0(6)
C54 N1 Fe1 O10 178.4(4)
C50 N1 Fe1 O1 -111.9(6)
C54 N1 Fe1 O1 94.5(4)
C50 N1 Fe1 Fe2 173.8(5)
C54 N1 Fe1 Fe2 20.2(5)
Fe3 O20 Fe2 O19 144.50(16)
Fe5 O20 Fe2 O19 5.2(2)
Fe3 O20 Fe2 O5 51.30(17)
Fe5 O20 Fe2 O5 -88.0(2)
Fe3 O20 Fe2 O3 -39.26(18)
Fe5 O20 Fe2 O3 -178.59(19)
Fe3 O20 Fe2 O2 -124.51(16)
Fe5 O20 Fe2 O2 96.2(2)
Fe3 O20 Fe2 Fe1 155.39(8)
Fe5 O20 Fe2 Fe1 16.1(3)
Fe4 O19 Fe2 O20 -20.0(2)
Fe1 O19 Fe2 O20 166.85(13)
Fe4 O19 Fe2 O5 72.1(2)
Fe1 O19 Fe2 O5 -101.03(14)
Fe4 O19 Fe2 O15 158.1(2)
Fe1 O19 Fe2 O15 -15.02(12)
Fe4 O19 Fe2 O3 174.7(4)
Fe1 O19 Fe2 O3 1.6(6)
Fe4 O19 Fe2 O2 -114.2(2)
Fe1 O19 Fe2 O2 72.73(14)
Fe4 O19 Fe2 Fe1 173.1(3)
C15 O5 Fe2 O20 -0.4(4)
C15 O5 Fe2 O19 -95.8(4)
C15 O5 Fe2 O15 -173.5(4)
C15 O5 Fe2 O3 98.6(4)
C15 O5 Fe2 Fe1 -133.5(4)
C55 O15 Fe2 O19 149.8(4)
Fe1 O15 Fe2 O19 13.89(12)
C55 O15 Fe2 O5 -116.4(4)
Fe1 O15 Fe2 O5 107.68(13)
C55 O15 Fe2 O3 -26.0(4)
Fe1 O15 Fe2 O3 -161.93(13)
C55 O15 Fe2 O2 58.7(4)
Fe1 O15 Fe2 O2 -77.18(13)
C55 O15 Fe2 Fe1 135.9(5)
C8 O3 Fe2 O20 41.5(4)
C8 O3 Fe2 O19 -153.4(5)
C8 O3 Fe2 O5 -50.4(4)
C8 O3 Fe2 O15 -137.2(4)
C8 O3 Fe2 O2 134.7(4)
C8 O3 Fe2 Fe1 -152.2(4)
C1 O2 Fe2 O20 -128.4(3)
C1 O2 Fe2 O19 -33.1(3)
C1 O2 Fe2 O15 44.8(3)
C1 O2 Fe2 O3 132.9(3)
C1 O2 Fe2 Fe1 3.6(3)
O19 Fe1 Fe2 O20 -17.77(18)
O15 Fe1 Fe2 O20 -175.38(18)
O11 Fe1 Fe2 O20 -92.66(15)
O10 Fe1 Fe2 O20 14.93(18)
O1 Fe1 Fe2 O20 85.91(14)
N1 Fe1 Fe2 O20 162.47(19)
O15 Fe1 Fe2 O19 -157.60(19)
O11 Fe1 Fe2 O19 -74.89(16)
O10 Fe1 Fe2 O19 32.70(18)
O1 Fe1 Fe2 O19 103.69(16)
N1 Fe1 Fe2 O19 -179.8(2)
O19 Fe1 Fe2 O5 83.13(16)
O15 Fe1 Fe2 O5 -74.47(15)
O11 Fe1 Fe2 O5 8.24(12)
O10 Fe1 Fe2 O5 115.83(15)
O1 Fe1 Fe2 O5 -173.18(12)
N1 Fe1 Fe2 O5 -96.63(17)
O19 Fe1 Fe2 O15 157.60(19)
O11 Fe1 Fe2 O15 82.71(15)
O10 Fe1 Fe2 O15 -169.70(18)
O1 Fe1 Fe2 O15 -98.71(15)
N1 Fe1 Fe2 O15 -22.2(2)
O19 Fe1 Fe2 O3 -179.49(18)
O15 Fe1 Fe2 O3 22.91(17)
O11 Fe1 Fe2 O3 105.62(15)
O10 Fe1 Fe2 O3 -146.79(17)
O1 Fe1 Fe2 O3 -75.80(14)
N1 Fe1 Fe2 O3 0.75(19)
O19 Fe1 Fe2 O2 -104.13(16)
O15 Fe1 Fe2 O2 98.26(15)
O11 Fe1 Fe2 O2 -179.02(12)
O10 Fe1 Fe2 O2 -71.43(15)
O1 Fe1 Fe2 O2 -0.45(11)
N1 Fe1 Fe2 O2 76.11(17)
Fe2 O20 Fe3 O16 -155.52(18)
Fe5 O20 Fe3 O16 -4.61(12)
Fe2 O20 Fe3 O7 110.92(17)
Fe5 O20 Fe3 O7 -98.17(14)
Fe2 O20 Fe3 O4 23.7(2)
Fe5 O20 Fe3 O4 174.62(13)
Fe2 O20 Fe3 O6 -64.21(17)
Fe5 O20 Fe3 O6 86.70(13)
Fe2 O20 Fe3 N2 -150.0(3)
Fe5 O20 Fe3 N2 0.9(5)
C61 O16 Fe3 O20 -179.2(3)
Fe5 O16 Fe3 O20 4.70(13)
C61 O16 Fe3 O7 -88.6(3)
Fe5 O16 Fe3 O7 95.32(14)
C61 O16 Fe3 O6 88.4(3)
Fe5 O16 Fe3 O6 -87.72(14)
C61 O16 Fe3 N2 2.8(3)
Fe5 O16 Fe3 N2 -173.30(16)
C22 O7 Fe3 O20 -163.6(4)
C22 O7 Fe3 O16 115.5(4)
C22 O7 Fe3 O4 -59.0(5)
C22 O7 Fe3 N2 36.9(5)
C8 O4 Fe3 O20 10.3(5)
C8 O4 Fe3 O7 -80.2(4)
C8 O4 Fe3 O6 102.3(4)
C8 O4 Fe3 N2 -172.0(4)
C15 O6 Fe3 O20 33.9(3)
C15 O6 Fe3 O16 114.8(3)
C15 O6 Fe3 O4 -70.7(3)
C15 O6 Fe3 N2 -166.9(3)
C60 N2 Fe3 O20 16.4(6)
C56 N2 Fe3 O20 147.3(4)
C60 N2 Fe3 O16 22.0(3)
C56 N2 Fe3 O16 152.9(4)
C60 N2 Fe3 O7 115.3(3)
C56 N2 Fe3 O7 -113.7(4)
C60 N2 Fe3 O4 -157.5(3)
C56 N2 Fe3 O4 -26.6(4)
C60 N2 Fe3 O6 -70.6(3)
C56 N2 Fe3 O6 60.3(4)
Fe1 O19 Fe4 O18 -128.31(17)
Fe2 O19 Fe4 O18 59.6(2)
Fe1 O19 Fe4 O9 -39.87(19)
Fe2 O19 Fe4 O9 148.1(2)
Fe1 O19 Fe4 O17 152.08(16)
Fe2 O19 Fe4 O17 -20.0(2)
Fe1 O19 Fe4 O12 49.75(18)
Fe2 O19 Fe4 O12 -122.3(2)
Fe1 O19 Fe4 N3 97.2(7)
Fe2 O19 Fe4 N3 -74.9(7)
C73 O18 Fe4 O19 59.5(3)
Fe5 O18 Fe4 O19 -80.38(13)
C73 O18 Fe4 O9 -38.3(3)
Fe5 O18 Fe4 O9 -178.14(13)
C73 O18 Fe4 O17 155.5(3)
Fe5 O18 Fe4 O17 15.67(11)
C73 O18 Fe4 N3 -128.5(3)
Fe5 O18 Fe4 N3 91.70(14)
C29 O9 Fe4 O19 32.8(4)
C29 O9 Fe4 O18 126.0(4)
C29 O9 Fe4 O17 172.9(4)
C29 O9 Fe4 O12 -56.4(4)
C29 O9 Fe4 N3 -139.7(4)
C67 O17 Fe4 O19 -153.7(3)
Fe5 O17 Fe4 O19 76.81(13)
C67 O17 Fe4 O18 114.0(3)
Fe5 O17 Fe4 O18 -15.48(11)
C67 O17 Fe4 O9 66.0(5)
Fe5 O17 Fe4 O9 -63.5(4)
C67 O17 Fe4 O12 -63.0(3)
Fe5 O17 Fe4 O12 167.45(11)
C67 O17 Fe4 N3 17.0(3)
Fe5 O17 Fe4 N3 -112.49(14)
C36 O12 Fe4 O19 -5.8(4)
C36 O12 Fe4 O9 92.1(4)
C36 O12 Fe4 O17 -102.3(4)
C36 O12 Fe4 N3 -177.6(4)
C62 N3 Fe4 O19 -105.4(7)
C66 N3 Fe4 O19 21.1(8)
C62 N3 Fe4 O18 120.2(3)
C66 N3 Fe4 O18 -113.3(3)
C62 N3 Fe4 O9 32.2(3)
C66 N3 Fe4 O9 158.7(3)
C62 N3 Fe4 O17 -161.8(3)
C66 N3 Fe4 O17 -35.4(3)
C62 N3 Fe4 O12 -57.5(3)
C66 N3 Fe4 O12 69.0(3)
C61 O16 Fe5 O13 6.3(5)
Fe3 O16 Fe5 O13 -179.15(14)
C61 O16 Fe5 O17 -91.1(5)
Fe3 O16 Fe5 O17 83.44(14)
C61 O16 Fe5 O20 -179.0(5)
Fe3 O16 Fe5 O20 -4.46(12)
C61 O16 Fe5 N4 97.1(5)
Fe3 O16 Fe5 N4 -88.36(15)
C73 O18 Fe5 O13 100.0(3)
Fe4 O18 Fe5 O13 -113.12(13)
C73 O18 Fe5 O17 -162.7(3)
Fe4 O18 Fe5 O17 -15.86(12)
C73 O18 Fe5 O20 -73.6(3)
Fe4 O18 Fe5 O20 73.21(13)
C73 O18 Fe5 N4 9.7(3)
Fe4 O18 Fe5 N4 156.52(15)
C43 O13 Fe5 O16 173.8(4)
C43 O13 Fe5 O18 -1.8(4)
C43 O13 Fe5 O17 -82.1(4)
C43 O13 Fe5 O20 152.8(5)
C43 O13 Fe5 N4 77.4(4)
C67 O17 Fe5 O16 69.5(3)
Fe4 O17 Fe5 O16 -162.69(11)
C67 O17 Fe5 O18 -112.4(3)
Fe4 O17 Fe5 O18 15.43(11)
C67 O17 Fe5 O13 -19.9(3)
Fe4 O17 Fe5 O13 107.95(12)
C67 O17 Fe5 O20 148.2(3)
Fe4 O17 Fe5 O20 -84.05(12)
C67 O17 Fe5 N4 -132.5(4)
Fe4 O17 Fe5 N4 -4.7(4)
Fe2 O20 Fe5 O16 148.4(2)
Fe3 O20 Fe5 O16 4.71(13)
Fe2 O20 Fe5 O18 -35.9(2)
Fe3 O20 Fe5 O18 -179.58(12)
Fe2 O20 Fe5 O13 169.8(4)
Fe3 O20 Fe5 O13 26.1(5)
Fe2 O20 Fe5 O17 44.0(2)
Fe3 O20 Fe5 O17 -99.69(13)
Fe2 O20 Fe5 N4 -114.1(2)
Fe3 O20 Fe5 N4 102.20(15)
C68 N4 Fe5 O16 -34.1(3)
C72 N4 Fe5 O16 -163.3(3)
C68 N4 Fe5 O18 147.1(3)
C72 N4 Fe5 O18 18.0(3)
C68 N4 Fe5 O13 53.4(3)
C72 N4 Fe5 O13 -75.7(3)
C68 N4 Fe5 O17 167.3(3)
C72 N4 Fe5 O17 38.1(5)
C68 N4 Fe5 O20 -112.3(3)
C72 N4 Fe5 O20 118.5(3)
Fe1 O1 C1 O2 6.2(6)
Fe1 O1 C1 C2 -173.3(3)
Fe2 O2 C1 O1 -6.9(6)
Fe2 O2 C1 C2 172.7(3)
O1 C1 C2 C7 172.2(4)
O2 C1 C2 C7 -7.4(6)
O1 C1 C2 C3 -6.7(6)
O2 C1 C2 C3 173.7(4)
C7 C2 C3 C4 0.7(7)
C1 C2 C3 C4 179.6(4)
C2 C3 C4 C5 -1.4(7)
C3 C4 C5 C6 1.0(8)
C4 C5 C6 C7 0.2(8)
C3 C2 C7 C6 0.5(7)
C1 C2 C7 C6 -178.5(4)
C5 C6 C7 C2 -0.9(7)
Fe3 O4 C8 O3 -16.2(8)
Fe3 O4 C8 C9 162.7(3)
Fe2 O3 C8 O4 -13.8(8)
Fe2 O3 C8 C9 167.3(3)
O4 C8 C9 C10 170.1(5)
O3 C8 C9 C10 -10.8(7)
O4 C8 C9 C14 -9.9(7)
O3 C8 C9 C14 169.1(5)
C14 C9 C10 C11 1.6(9)
C8 C9 C10 C11 -178.5(5)
C9 C10 C11 C12 -1.2(9)
C10 C11 C12 C13 -0.5(10)
C11 C12 C13 C14 1.8(10)
C10 C9 C14 C13 -0.2(8)
C8 C9 C14 C13 179.9(5)
C12 C13 C14 C9 -1.5(9)
Fe3 O6 C15 O5 10.1(6)
Fe3 O6 C15 C16 -173.0(3)
Fe2 O5 C15 O6 -31.8(6)
Fe2 O5 C15 C16 151.2(3)
O6 C15 C16 C21 -8.1(6)
O5 C15 C16 C21 169.1(4)
O6 C15 C16 C17 173.6(4)
O5 C15 C16 C17 -9.3(6)
C21 C16 C17 C18 -1.0(8)
C15 C16 C17 C18 177.4(5)
C16 C17 C18 C19 -0.2(9)
C17 C18 C19 C20 0.6(9)
C18 C19 C20 C21 0.2(9)
C17 C16 C21 C20 1.8(7)
C15 C16 C21 C20 -176.6(4)
C19 C20 C21 C16 -1.4(8)
Fe3 O7 C22 O8 -23.8(8)
Fe3 O7 C22 C23 157.5(3)
O8 C22 C23 C24 150.0(5)
O7 C22 C23 C24 -31.3(6)
O8 C22 C23 C28 -29.6(7)
O7 C22 C23 C28 149.2(5)
C28 C23 C24 C25 2.0(7)
C22 C23 C24 C25 -177.5(4)
C23 C24 C25 C26 -2.3(8)
C24 C25 C26 C27 0.7(8)
C25 C26 C27 C28 1.1(8)
C26 C27 C28 C23 -1.4(8)
C24 C23 C28 C27 -0.1(7)
C22 C23 C28 C27 179.4(4)
Fe4 O9 C29 O10 -5.2(7)
Fe4 O9 C29 C30 175.9(3)
Fe1 O10 C29 O9 -17.9(7)
Fe1 O10 C29 C30 161.0(3)
O9 C29 C30 C31 1.6(6)
O10 C29 C30 C31 -177.4(4)
O9 C29 C30 C35 -179.0(4)
O10 C29 C30 C35 2.0(6)
C35 C30 C31 C32 0.4(7)
C29 C30 C31 C32 179.8(4)
C30 C31 C32 C33 -0.5(8)
C31 C32 C33 C34 0.1(8)
C32 C33 C34 C35 0.4(7)
C31 C30 C35 C34 0.1(7)
C29 C30 C35 C34 -179.3(4)
C33 C34 C35 C30 -0.5(7)
Fe1 O11 C36 O12 1.2(6)
Fe1 O11 C36 C37 -177.7(3)
Fe4 O12 C36 O11 -19.0(7)
Fe4 O12 C36 C37 159.9(3)
O11 C36 C37 C38 4.1(7)
O12 C36 C37 C38 -174.9(5)
O11 C36 C37 C42 -175.4(5)
O12 C36 C37 C42 5.6(7)
C42 C37 C38 C39 -3.7(10)
C36 C37 C38 C39 176.9(6)
C37 C38 C39 C40 3.0(12)
C38 C39 C40 C41 -1.1(13)
C39 C40 C41 C42 -0.2(12)
C40 C41 C42 C37 -0.5(11)
C38 C37 C42 C41 2.5(9)
C36 C37 C42 C41 -178.0(6)
Fe5 O13 C43 O14 38.9(7)
Fe5 O13 C43 C44 -141.9(3)
O14 C43 C44 C45 166.8(4)
O13 C43 C44 C45 -12.5(6)
O14 C43 C44 C49 -15.5(6)
O13 C43 C44 C49 165.2(4)
C49 C44 C45 C46 2.2(7)
C43 C44 C45 C46 180.0(4)
C44 C45 C46 C47 -3.2(7)
C45 C46 C47 C48 1.9(7)
C46 C47 C48 C49 0.3(7)
C45 C44 C49 C48 0.0(7)
C43 C44 C49 C48 -177.8(4)
C47 C48 C49 C44 -1.3(7)
C54 N1 C50 C51 -35.9(9)
Fe1 N1 C50 C51 171.9(5)
N1 C50 C51 C52 39.0(10)
C50 C51 C52 C53 -40.5(9)
C51 C52 C53 C54 40.5(9)
C50 N1 C54 C53 35.6(9)
Fe1 N1 C54 C53 -167.1(5)
C50 N1 C54 C55 179.5(6)
Fe1 N1 C54 C55 -23.2(7)
C52 C53 C54 N1 -38.7(9)
C52 C53 C54 C55 179.0(6)
Fe1 O15 C55 C54 -32.0(6)
Fe2 O15 C55 C54 -160.1(4)
N1 C54 C55 O15 35.2(7)
C53 C54 C55 O15 179.0(6)
C60 N2 C56 C57 -54.8(6)
Fe3 N2 C56 C57 176.3(4)
N2 C56 C57 C58 53.6(7)
C56 C57 C58 C59 -53.8(7)
C57 C58 C59 C60 55.0(7)
C56 N2 C60 C61 -177.0(4)
Fe3 N2 C60 C61 -41.5(4)
C56 N2 C60 C59 56.6(5)
Fe3 N2 C60 C59 -167.9(3)
C58 C59 C60 N2 -56.6(6)
C58 C59 C60 C61 -179.6(5)
Fe5 O16 C61 C60 147.2(4)
Fe3 O16 C61 C60 -26.7(5)
N2 C60 C61 O16 44.1(5)
C59 C60 C61 O16 169.0(4)
C66 N3 C62 C63 53.1(5)
Fe4 N3 C62 C63 177.1(3)
N3 C62 C63 C64 -53.4(5)
C62 C63 C64 C65 53.7(5)
C63 C64 C65 C66 -55.3(5)
C62 N3 C66 C67 179.0(3)
Fe4 N3 C66 C67 48.1(4)
C62 N3 C66 C65 -55.1(5)
Fe4 N3 C66 C65 174.0(3)
C64 C65 C66 C67 179.3(4)
C64 C65 C66 N3 56.7(5)
Fe5 O17 C67 C66 123.6(3)
Fe4 O17 C67 C66 5.7(4)
N3 C66 C67 O17 -36.1(5)
C65 C66 C67 O17 -161.2(4)
C72 N4 C68 C69 -56.9(5)
Fe5 N4 C68 C69 175.8(3)
N4 C68 C69 C70 54.3(6)
C68 C69 C70 C71 -51.9(6)
C69 C70 C71 C72 51.9(5)
C68 N4 C72 C73 -175.2(4)
Fe5 N4 C72 C73 -40.6(4)
C68 N4 C72 C71 57.4(5)
Fe5 N4 C72 C71 -168.0(3)
C70 C71 C72 N4 -54.6(5)
C70 C71 C72 C73 -177.9(4)
Fe4 O18 C73 C72 -169.4(3)
Fe5 O18 C73 C72 -35.3(4)
N4 C72 C73 O18 49.2(5)
C71 C72 C73 O18 174.5(4)
